data_1543298
loop_
_publ_author_name
'Xiong, Yun'
'Yao, Shenglai'
'Karni, Miriam'
'Kostenko, Arseni'
'Burchert, Alexander'
'Apeloig, Yitzhak'
'Driess, Matthias'

_publ_section_title
;
 Heavier congeners of CO and CO2as ligands: from zero-valent germanium
 (&#x2018;germylone&#x2019;) to isolable monomeric GeX and GeX2complexes
 (X = S, Se, Te)
;
_journal_issue 8
_journal_name_full 'Chem. Sci.'
_journal_page_first 5462
_journal_paper_doi 10.1039/C6SC01839D
_journal_volume 7
_journal_year 2016
_chemical_formula_sum 'C39 H52 Cl3 Ga Ge N8'
_chemical_formula_weight 881.55
_chemical_name_systematic
; 
 ? 
;
_space_group_IT_number 2
_symmetry_cell_setting triclinic
_symmetry_space_group_name_Hall '-P 1'
_symmetry_space_group_name_H-M 'P -1'
_atom_sites_solution_hydrogens geom
_atom_sites_solution_primary direct
_atom_sites_solution_secondary difmap
_audit_creation_method
;
CrysAlisPro, Agilent Technologies,
Version 1.171.36.28 (release 01-02-2013 CrysAlis171 .NET)
(compiled Feb  1 2013,16:14:44)
;
_audit_update_record
;
2016-03-04 deposited with the CCDC.
2016-05-10 downloaded from the CCDC.
;
_cell_angle_alpha 109.690(3)
_cell_angle_beta 90.728(2)
_cell_angle_gamma 112.290(3)
_cell_formula_units_Z 2
_cell_length_a 12.8149(4)
_cell_length_b 13.6703(4)
_cell_length_c 14.6341(4)
_cell_measurement_reflns_used 11030
_cell_measurement_temperature 150(2)
_cell_measurement_theta_max 73.6050
_cell_measurement_theta_min 3.2300
_cell_volume 2204.15(14)
_computing_cell_refinement
;
CrysAlisPro, Agilent Technologies,
Version 1.171.36.28 (release 01-02-2013 CrysAlis171 .NET)
(compiled Feb  1 2013,16:14:44)
;
_computing_data_collection
;
CrysAlisPro, Agilent Technologies,
Version 1.171.36.28 (release 01-02-2013 CrysAlis171 .NET)
(compiled Feb  1 2013,16:14:44)
;
_computing_data_reduction
;
CrysAlisPro, Agilent Technologies,
Version 1.171.36.28 (release 01-02-2013 CrysAlis171 .NET)
(compiled Feb  1 2013,16:14:44)
;
_computing_structure_refinement 'SHELXL-97 (Sheldrick, 1997)'
_computing_structure_solution 'SHELXS-97 (Sheldrick, 1990)'
_diffrn_ambient_temperature 150(2)
_diffrn_measured_fraction_theta_full 0.995
_diffrn_measured_fraction_theta_max 0.995
_diffrn_measurement_device_type 'SuperNova, Single source at offset, Atlas'
_diffrn_radiation_monochromator mirror
_diffrn_radiation_source 'SuperNova (Cu) X-ray Source'
_diffrn_radiation_type 'Cu K\a'
_diffrn_radiation_wavelength 1.5418
_diffrn_reflns_av_R_equivalents 0.0292
_diffrn_reflns_av_sigmaI/netI 0.0357
_diffrn_reflns_limit_h_max 15
_diffrn_reflns_limit_h_min -11
_diffrn_reflns_limit_k_max 13
_diffrn_reflns_limit_k_min -16
_diffrn_reflns_limit_l_max 17
_diffrn_reflns_limit_l_min -16
_diffrn_reflns_number 14861
_diffrn_reflns_theta_full 67.49
_diffrn_reflns_theta_max 67.49
_diffrn_reflns_theta_min 3.25
_exptl_absorpt_coefficient_mu 3.541
_exptl_absorpt_correction_T_max 1.00000
_exptl_absorpt_correction_T_min 0.15591
_exptl_absorpt_correction_type multi-scan
_exptl_absorpt_process_details
;
CrysAlisPro, Agilent Technologies,
Version 1.171.36.28 (release 01-02-2013 CrysAlis171 .NET)
(compiled Feb  1 2013,16:14:44)
Empirical absorption correction using spherical harmonics,
 implemented in SCALE3 ABSPACK scaling algorithm.
;
_exptl_crystal_colour colorless
_exptl_crystal_density_diffrn 1.328
_exptl_crystal_density_method 'not measured'
_exptl_crystal_description prism
_exptl_crystal_F_000 912
_exptl_crystal_size_max 0.23
_exptl_crystal_size_mid 0.18
_exptl_crystal_size_min 0.10
_refine_diff_density_max 1.685
_refine_diff_density_min -0.514
_refine_diff_density_rms 0.093
_refine_ls_extinction_method none
_refine_ls_goodness_of_fit_ref 1.092
_refine_ls_hydrogen_treatment constr
_refine_ls_matrix_type full
_refine_ls_number_parameters 481
_refine_ls_number_reflns 7940
_refine_ls_number_restraints 0
_refine_ls_restrained_S_all 1.092
_refine_ls_R_factor_all 0.0493
_refine_ls_R_factor_gt 0.0458
_refine_ls_shift/su_max 0.006
_refine_ls_shift/su_mean 0.000
_refine_ls_structure_factor_coef Fsqd
_refine_ls_weighting_details 'calc w=1/[\s^2^(Fo^2^)+(0.0672P)^2^+2.9264P] where P=(Fo^2^+2Fc^2^)/3'
_refine_ls_weighting_scheme calc
_refine_ls_wR_factor_gt 0.1244
_refine_ls_wR_factor_ref 0.1268
_reflns_number_gt 7328
_reflns_number_total 7940
_reflns_threshold_expression >2sigma(I)
_cod_data_source_file c6sc01839d2.cif
_cod_data_source_block 1
_cod_depositor_comments 'Adding full bibliography for 1543298--1543302.cif.'
_cod_original_cell_volume 2204.15(11)
_cod_original_sg_symbol_H-M P-1
_cod_database_code 1543298

loop_
_symmetry_equiv_pos_as_xyz
'x, y, z'
'-x, -y, -z'

loop_
_atom_site_label
_atom_site_type_symbol
_atom_site_fract_x
_atom_site_fract_y
_atom_site_fract_z
_atom_site_U_iso_or_equiv
_atom_site_adp_type
_atom_site_occupancy
_atom_site_symmetry_multiplicity
_atom_site_calc_flag
_atom_site_refinement_flags
Ge1 Ge 0.64630(3) 0.77307(3) 0.82039(2) 0.02011(11) Uani 1 1 d .
Ga1 Ga 0.59421(3) 0.77035(3) 0.65264(3) 0.02103(11) Uani 1 1 d .
Cl1 Cl 0.62632(7) 0.94461(6) 0.65498(6) 0.03200(18) Uani 1 1 d .
N1 N 0.8273(2) 0.6743(2) 0.77519(19) 0.0222(5) Uani 1 1 d .
C1 C 0.7172(2) 0.6594(2) 0.7611(2) 0.0198(5) Uani 1 1 d .
Cl2 Cl 0.68612(6) 0.70211(6) 0.53326(5) 0.02876(17) Uani 1 1 d .
N2 N 0.6612(2) 0.5496(2) 0.69973(18) 0.0206(5) Uani 1 1 d .
C2 C 0.4985(2) 0.6341(2) 0.7973(2) 0.0209(6) Uani 1 1 d .
Cl3 Cl 0.41297(6) 0.66194(6) 0.57464(5) 0.02763(17) Uani 1 1 d .
N3 N 0.4725(2) 0.5269(2) 0.73205(18) 0.0211(5) Uani 1 1 d .
C3 C 0.8399(3) 0.5760(3) 0.7210(2) 0.0278(6) Uani 1 1 d .
H3 H 0.9093 0.5658 0.7184 0.033 Uiso 1 1 calc R
N4 N 0.4071(2) 0.6265(2) 0.84372(19) 0.0253(5) Uani 1 1 d .
C4 C 0.7359(3) 0.4972(3) 0.6726(2) 0.0259(6) Uani 1 1 d .
H4 H 0.7174 0.4214 0.6289 0.031 Uiso 1 1 calc R
N5 N 0.9011(3) 0.3760(4) 0.5521(3) 0.0574(10) Uani 1 1 d .
C5 C 0.5406(2) 0.4983(2) 0.6569(2) 0.0226(6) Uani 1 1 d .
H5A H 0.5305 0.5263 0.6046 0.027 Uiso 1 1 calc R
H5B H 0.5141 0.4147 0.6267 0.027 Uiso 1 1 calc R
N6 N 0.9238(7) 0.8302(6) 0.3884(6) 0.122(3) Uani 1 1 d .
C6 C 0.3644(3) 0.4536(3) 0.7363(2) 0.0282(7) Uani 1 1 d .
H6 H 0.3265 0.3748 0.6974 0.034 Uiso 1 1 calc R
N7 N 0.4714(5) 0.7796(4) 0.3596(3) 0.0710(12) Uani 1 1 d .
C7 C 0.3236(3) 0.5160(3) 0.8064(3) 0.0303(7) Uani 1 1 d .
H7 H 0.2513 0.4893 0.8266 0.036 Uiso 1 1 calc R
N8 N 0.0401(3) 0.4134(3) 0.7917(3) 0.0579(10) Uani 1 1 d .
C8 C 0.9221(3) 0.7762(2) 0.8421(2) 0.0245(6) Uani 1 1 d .
C9 C 0.9794(3) 0.8631(3) 0.8087(2) 0.0254(6) Uani 1 1 d .
C10 C 1.0741(3) 0.9564(3) 0.8726(3) 0.0305(7) Uani 1 1 d .
H10 H 1.1150 1.0181 0.8529 0.037 Uiso 1 1 calc R
C11 C 1.1087(3) 0.9598(3) 0.9632(3) 0.0326(7) Uani 1 1 d .
H11 H 1.1731 1.0237 1.0056 0.039 Uiso 1 1 calc R
C12 C 1.0507(3) 0.8712(3) 0.9930(3) 0.0324(7) Uani 1 1 d .
H12 H 1.0764 0.8746 1.0556 0.039 Uiso 1 1 calc R
C13 C 0.9549(3) 0.7763(3) 0.9337(2) 0.0288(7) Uani 1 1 d .
C14 C 0.8934(4) 0.6795(3) 0.9683(3) 0.0395(8) Uani 1 1 d .
H14 H 0.8215 0.6264 0.9205 0.047 Uiso 1 1 calc R
C15 C 0.8603(4) 0.7218(4) 1.0687(4) 0.0567(12) Uani 1 1 d .
H15A H 0.8141 0.6567 1.0859 0.085 Uiso 1 1 calc R
H15B H 0.8160 0.7662 1.0672 0.085 Uiso 1 1 calc R
H15C H 0.9296 0.7700 1.1180 0.085 Uiso 1 1 calc R
C16 C 0.9648(5) 0.6131(4) 0.9697(4) 0.0642(14) Uani 1 1 d .
H16A H 0.9812 0.5821 0.9035 0.096 Uiso 1 1 calc R
H16B H 0.9225 0.5506 0.9915 0.096 Uiso 1 1 calc R
H16C H 1.0366 0.6637 1.0152 0.096 Uiso 1 1 calc R
C17 C 0.9457(3) 0.8599(3) 0.7078(2) 0.0310(7) Uani 1 1 d .
H17 H 0.8747 0.7894 0.6748 0.037 Uiso 1 1 calc R
C18 C 1.0392(4) 0.8536(4) 0.6454(3) 0.0496(10) Uani 1 1 d .
H18A H 1.1106 0.9206 0.6776 0.074 Uiso 1 1 calc R
H18B H 1.0164 0.8515 0.5804 0.074 Uiso 1 1 calc R
H18C H 1.0508 0.7846 0.6381 0.074 Uiso 1 1 calc R
C19 C 0.9195(4) 0.9624(3) 0.7153(3) 0.0442(9) Uani 1 1 d .
H19A H 0.8565 0.9621 0.7527 0.066 Uiso 1 1 calc R
H19B H 0.8976 0.9580 0.6491 0.066 Uiso 1 1 calc R
H19C H 0.9875 1.0327 0.7489 0.066 Uiso 1 1 calc R
C20 C 0.3969(3) 0.7195(3) 0.9234(2) 0.0282(7) Uani 1 1 d .
C21 C 0.3500(3) 0.7865(3) 0.8986(2) 0.0288(7) Uani 1 1 d .
C22 C 0.3395(3) 0.8735(3) 0.9767(3) 0.0396(8) Uani 1 1 d .
H22 H 0.3098 0.9220 0.9631 0.048 Uiso 1 1 calc R
C23 C 0.3710(3) 0.8908(4) 1.0725(3) 0.0454(9) Uani 1 1 d .
H23 H 0.3623 0.9503 1.1242 0.054 Uiso 1 1 calc R
C24 C 0.4155(4) 0.8220(4) 1.0944(3) 0.0466(10) Uani 1 1 d .
H24 H 0.4366 0.8346 1.1612 0.056 Uiso 1 1 calc R
C25 C 0.4298(3) 0.7348(4) 1.0202(3) 0.0387(8) Uani 1 1 d .
C26 C 0.4802(5) 0.6621(5) 1.0469(3) 0.0574(12) Uani 1 1 d .
H26 H 0.4982 0.6150 0.9857 0.069 Uiso 1 1 calc R
C27 C 0.5916(5) 0.7359(7) 1.1211(6) 0.094(2) Uani 1 1 d .
H27A H 0.6417 0.7948 1.0986 0.140 Uiso 1 1 calc R
H27B H 0.6303 0.6879 1.1265 0.140 Uiso 1 1 calc R
H27C H 0.5739 0.7719 1.1856 0.140 Uiso 1 1 calc R
C28 C 0.3971(6) 0.5830(5) 1.0887(4) 0.0739(16) Uani 1 1 d .
H28A H 0.3789 0.6276 1.1492 0.111 Uiso 1 1 calc R
H28B H 0.4314 0.5359 1.1035 0.111 Uiso 1 1 calc R
H28C H 0.3270 0.5340 1.0407 0.111 Uiso 1 1 calc R
C29 C 0.3053(3) 0.7624(3) 0.7939(3) 0.0343(7) Uani 1 1 d .
H29 H 0.3380 0.7119 0.7493 0.041 Uiso 1 1 calc R
C30 C 0.1750(3) 0.6987(3) 0.7731(3) 0.0392(8) Uani 1 1 d .
H30A H 0.1535 0.6287 0.7867 0.059 Uiso 1 1 calc R
H30B H 0.1473 0.6796 0.7040 0.059 Uiso 1 1 calc R
H30C H 0.1410 0.7471 0.8154 0.059 Uiso 1 1 calc R
C31 C 0.3395(4) 0.8700(4) 0.7699(3) 0.0494(10) Uani 1 1 d .
H31A H 0.3055 0.9193 0.8107 0.074 Uiso 1 1 calc R
H31B H 0.3120 0.8490 0.7003 0.074 Uiso 1 1 calc R
H31C H 0.4229 0.9106 0.7832 0.074 Uiso 1 1 calc R
C32 C 1.1180(4) 0.4276(4) 0.5582(3) 0.0489(10) Uani 1 1 d .
H32A H 1.1509 0.4364 0.6228 0.073 Uiso 1 1 calc R
H32B H 1.1552 0.4990 0.5472 0.073 Uiso 1 1 calc R
H32C H 1.1298 0.3665 0.5070 0.073 Uiso 1 1 calc R
C33 C 0.9962(4) 0.3992(3) 0.5548(3) 0.0403(8) Uani 1 1 d .
C34 C 0.7765(6) 0.9203(5) 0.4347(5) 0.0795(17) Uani 1 1 d .
H34A H 0.7282 0.8863 0.4766 0.119 Uiso 1 1 calc R
H34B H 0.7287 0.9068 0.3752 0.119 Uiso 1 1 calc R
H34C H 0.8180 1.0023 0.4706 0.119 Uiso 1 1 calc R
C35 C 0.8576(6) 0.8690(5) 0.4074(4) 0.0704(15) Uani 1 1 d .
C36 C 0.3701(4) 0.8700(4) 0.4918(4) 0.0508(10) Uani 1 1 d .
H36A H 0.3003 0.8099 0.4964 0.076 Uiso 1 1 calc R
H36B H 0.3502 0.9245 0.4739 0.076 Uiso 1 1 calc R
H36C H 0.4208 0.9094 0.5554 0.076 Uiso 1 1 calc R
C37 C 0.4270(4) 0.8206(3) 0.4181(3) 0.0508(11) Uani 1 1 d .
C38 C -0.1464(5) 0.2306(5) 0.7317(5) 0.087(2) Uani 1 1 d .
H38A H -0.1467 0.1837 0.7698 0.131 Uiso 1 1 calc R
H38B H -0.1510 0.1877 0.6619 0.131 Uiso 1 1 calc R
H38C H -0.2122 0.2508 0.7410 0.131 Uiso 1 1 calc R
C39 C -0.0411(3) 0.3340(4) 0.7653(3) 0.0441(9) Uani 1 1 d .

loop_
_atom_site_aniso_label
_atom_site_aniso_U_11
_atom_site_aniso_U_22
_atom_site_aniso_U_33
_atom_site_aniso_U_23
_atom_site_aniso_U_13
_atom_site_aniso_U_12
Ge1 0.02003(18) 0.01814(18) 0.01812(18) 0.00264(13) 0.00077(13) 0.00721(14)
Ga1 0.02099(19) 0.02144(19) 0.01898(19) 0.00596(15) 0.00231(14) 0.00827(15)
Cl1 0.0382(4) 0.0244(4) 0.0334(4) 0.0123(3) 0.0020(3) 0.0114(3)
N1 0.0174(12) 0.0188(12) 0.0252(13) 0.0041(10) -0.0002(10) 0.0056(10)
C1 0.0192(13) 0.0190(13) 0.0180(13) 0.0045(11) 0.0029(10) 0.0064(11)
Cl2 0.0243(3) 0.0331(4) 0.0239(4) 0.0051(3) 0.0051(3) 0.0114(3)
N2 0.0183(12) 0.0214(12) 0.0193(12) 0.0040(10) 0.0021(9) 0.0084(10)
C2 0.0218(14) 0.0217(13) 0.0170(13) 0.0055(11) 0.0007(11) 0.0081(11)
Cl3 0.0212(3) 0.0317(4) 0.0238(4) 0.0056(3) 0.0011(3) 0.0085(3)
N3 0.0192(12) 0.0216(12) 0.0196(12) 0.0065(10) 0.0024(9) 0.0064(10)
C3 0.0236(15) 0.0243(15) 0.0330(17) 0.0047(13) 0.0025(13) 0.0122(12)
N4 0.0239(13) 0.0275(13) 0.0232(13) 0.0081(11) 0.0062(10) 0.0101(11)
C4 0.0253(15) 0.0229(14) 0.0272(16) 0.0036(12) 0.0039(12) 0.0123(12)
N5 0.045(2) 0.064(2) 0.066(3) 0.018(2) 0.0088(18) 0.0300(19)
C5 0.0186(14) 0.0221(14) 0.0189(14) 0.0014(11) -0.0008(11) 0.0053(11)
N6 0.163(7) 0.107(5) 0.157(7) 0.086(5) 0.116(6) 0.084(5)
C6 0.0234(15) 0.0246(15) 0.0305(16) 0.0100(13) 0.0030(12) 0.0035(12)
N7 0.089(3) 0.059(3) 0.050(2) 0.015(2) 0.017(2) 0.020(2)
C7 0.0226(15) 0.0299(16) 0.0345(17) 0.0131(14) 0.0078(13) 0.0056(13)
N8 0.049(2) 0.057(2) 0.057(2) 0.0199(19) 0.0134(18) 0.010(2)
C8 0.0195(14) 0.0199(14) 0.0262(15) 0.0001(12) -0.0027(12) 0.0073(12)
C9 0.0209(14) 0.0245(14) 0.0256(15) 0.0025(12) 0.0010(12) 0.0098(12)
C10 0.0197(15) 0.0242(15) 0.0402(19) 0.0068(14) 0.0049(13) 0.0059(12)
C11 0.0196(15) 0.0323(17) 0.0319(17) -0.0056(14) -0.0043(13) 0.0116(13)
C12 0.0305(17) 0.0346(17) 0.0269(16) 0.0009(14) -0.0043(13) 0.0172(14)
C13 0.0258(15) 0.0312(16) 0.0290(16) 0.0061(13) 0.0007(13) 0.0157(13)
C14 0.048(2) 0.0330(18) 0.0367(19) 0.0132(16) -0.0017(16) 0.0159(17)
C15 0.067(3) 0.052(2) 0.072(3) 0.035(2) 0.040(2) 0.034(2)
C16 0.105(4) 0.062(3) 0.062(3) 0.034(2) 0.035(3) 0.060(3)
C17 0.0270(16) 0.0286(16) 0.0308(17) 0.0106(13) 0.0013(13) 0.0048(13)
C18 0.051(2) 0.062(3) 0.034(2) 0.0173(19) 0.0115(18) 0.022(2)
C19 0.050(2) 0.0380(19) 0.045(2) 0.0166(17) -0.0045(17) 0.0165(17)
C20 0.0227(15) 0.0318(16) 0.0257(16) 0.0060(13) 0.0057(12) 0.0104(13)
C21 0.0227(15) 0.0364(17) 0.0261(16) 0.0070(14) 0.0090(12) 0.0146(13)
C22 0.039(2) 0.046(2) 0.0364(19) 0.0062(16) 0.0112(15) 0.0276(17)
C23 0.044(2) 0.052(2) 0.0297(19) -0.0078(16) 0.0050(16) 0.0284(19)
C24 0.045(2) 0.067(3) 0.0259(18) 0.0062(18) 0.0053(16) 0.030(2)
C25 0.0399(19) 0.057(2) 0.0255(17) 0.0123(16) 0.0095(14) 0.0282(18)
C26 0.083(3) 0.087(3) 0.032(2) 0.026(2) 0.019(2) 0.062(3)
C27 0.056(3) 0.152(6) 0.125(6) 0.098(5) 0.021(3) 0.056(4)
C28 0.092(4) 0.054(3) 0.071(3) 0.022(3) -0.007(3) 0.027(3)
C29 0.0334(18) 0.046(2) 0.0310(17) 0.0120(15) 0.0094(14) 0.0257(16)
C30 0.0351(19) 0.042(2) 0.0373(19) 0.0073(16) -0.0005(15) 0.0191(16)
C31 0.043(2) 0.063(3) 0.058(3) 0.035(2) 0.0198(19) 0.026(2)
C32 0.041(2) 0.058(2) 0.051(2) 0.016(2) 0.0101(18) 0.027(2)
C33 0.046(2) 0.043(2) 0.038(2) 0.0116(16) 0.0130(16) 0.0270(18)
C34 0.094(4) 0.079(4) 0.093(4) 0.060(4) 0.044(4) 0.038(3)
C35 0.094(4) 0.055(3) 0.070(3) 0.036(3) 0.045(3) 0.026(3)
C36 0.050(2) 0.045(2) 0.059(3) 0.026(2) -0.004(2) 0.0149(19)
C37 0.062(3) 0.035(2) 0.043(2) 0.0171(18) -0.005(2) 0.0039(19)
C38 0.060(3) 0.069(4) 0.101(5) 0.035(3) -0.021(3) -0.009(3)
C39 0.038(2) 0.047(2) 0.044(2) 0.0194(18) 0.0032(17) 0.0114(19)

loop_
_atom_type_symbol
_atom_type_description
_atom_type_scat_dispersion_real
_atom_type_scat_dispersion_imag
_atom_type_scat_source
C C 0.0181 0.0091 'International Tables Vol C Tables 4.2.6.8 and 6.1.1.4'
H H 0.0000 0.0000 'International Tables Vol C Tables 4.2.6.8 and 6.1.1.4'
N N 0.0311 0.0180 'International Tables Vol C Tables 4.2.6.8 and 6.1.1.4'
Cl Cl 0.3639 0.7018 'International Tables Vol C Tables 4.2.6.8 and 6.1.1.4'
Ga Ga -1.2846 0.7763 'International Tables Vol C Tables 4.2.6.8 and 6.1.1.4'
Ge Ge -1.0885 0.8855 'International Tables Vol C Tables 4.2.6.8 and 6.1.1.4'

loop_
_geom_angle_atom_site_label_1
_geom_angle_atom_site_label_2
_geom_angle_atom_site_label_3
_geom_angle
C2 Ge1 C1 85.67(12)
C2 Ge1 Ga1 89.78(8)
C1 Ge1 Ga1 90.83(8)
Cl1 Ga1 Cl3 104.36(3)
Cl1 Ga1 Cl2 104.79(3)
Cl3 Ga1 Cl2 98.87(3)
Cl1 Ga1 Ge1 112.27(3)
Cl3 Ga1 Ge1 118.14(3)
Cl2 Ga1 Ge1 116.58(2)
C1 N1 C3 110.7(2)
C1 N1 C8 126.5(2)
C3 N1 C8 122.7(2)
N1 C1 N2 104.6(2)
N1 C1 Ge1 128.8(2)
N2 C1 Ge1 126.6(2)
C1 N2 C4 111.4(2)
C1 N2 C5 123.8(2)
C4 N2 C5 124.3(2)
N4 C2 N3 105.2(3)
N4 C2 Ge1 128.3(2)
N3 C2 Ge1 126.4(2)
C2 N3 C6 110.7(3)
C2 N3 C5 124.0(2)
C6 N3 C5 124.5(2)
C4 C3 N1 107.5(3)
C2 N4 C7 110.4(3)
C2 N4 C20 125.5(3)
C7 N4 C20 124.0(3)
C3 C4 N2 105.8(3)
N3 C5 N2 110.4(2)
C7 C6 N3 106.5(3)
C6 C7 N4 107.2(3)
C9 C8 C13 123.8(3)
C9 C8 N1 118.5(3)
C13 C8 N1 117.5(3)
C8 C9 C10 116.9(3)
C8 C9 C17 123.2(3)
C10 C9 C17 119.8(3)
C11 C10 C9 121.0(3)
C10 C11 C12 120.3(3)
C11 C12 C13 121.8(3)
C12 C13 C8 116.2(3)
C12 C13 C14 120.4(3)
C8 C13 C14 123.3(3)
C13 C14 C15 111.6(3)
C13 C14 C16 111.3(4)
C15 C14 C16 110.3(3)
C9 C17 C18 110.3(3)
C9 C17 C19 111.2(3)
C18 C17 C19 111.1(3)
C25 C20 C21 123.3(3)
C25 C20 N4 118.7(3)
C21 C20 N4 118.0(3)
C22 C21 C20 116.5(3)
C22 C21 C29 120.8(3)
C20 C21 C29 122.6(3)
C23 C22 C21 121.7(4)
C22 C23 C24 120.3(3)
C23 C24 C25 121.0(4)
C24 C25 C20 117.2(3)
C24 C25 C26 119.6(3)
C20 C25 C26 123.2(3)
C28 C26 C25 111.5(4)
C28 C26 C27 109.2(4)
C25 C26 C27 111.4(5)
C21 C29 C31 113.0(3)
C21 C29 C30 110.1(3)
C31 C29 C30 109.6(3)
N5 C33 C32 179.3(5)
N6 C35 C34 178.1(8)
N7 C37 C36 178.8(5)
N8 C39 C38 179.6(5)

loop_
_geom_bond_atom_site_label_1
_geom_bond_atom_site_label_2
_geom_bond_distance
Ge1 C2 2.033(3)
Ge1 C1 2.043(3)
Ge1 Ga1 2.5202(5)
Ga1 Cl1 2.2464(8)
Ga1 Cl3 2.2529(8)
Ga1 Cl2 2.2576(8)
N1 C1 1.349(4)
N1 C3 1.382(4)
N1 C8 1.463(4)
C1 N2 1.354(4)
N2 C4 1.386(4)
N2 C5 1.461(4)
C2 N4 1.349(4)
C2 N3 1.360(4)
N3 C6 1.385(4)
N3 C5 1.454(4)
C3 C4 1.346(5)
N4 C7 1.389(4)
N4 C20 1.457(4)
N5 C33 1.133(5)
N6 C35 1.152(8)
C6 C7 1.348(5)
N7 C37 1.140(7)
N8 C39 1.123(6)
C8 C9 1.388(5)
C8 C13 1.399(5)
C9 C10 1.403(4)
C9 C17 1.515(5)
C10 C11 1.373(5)
C11 C12 1.376(5)
C12 C13 1.396(5)
C13 C14 1.517(5)
C14 C15 1.518(6)
C14 C16 1.518(6)
C17 C18 1.527(5)
C17 C19 1.531(5)
C20 C25 1.394(5)
C20 C21 1.403(5)
C21 C22 1.396(5)
C21 C29 1.510(5)
C22 C23 1.369(6)
C23 C24 1.385(6)
C24 C25 1.391(5)
C25 C26 1.517(6)
C26 C28 1.506(8)
C26 C27 1.538(9)
C29 C31 1.531(6)
C29 C30 1.531(5)
C32 C33 1.454(6)
C34 C35 1.450(9)
C36 C37 1.433(7)
C38 C39 1.459(6)
